data_7245694
loop_
_publ_author_name
'Morales-Morales, David'
'Juarez-Garrido, Hugo'
'German-Acacio, Juan Manuel'
'Jaime-Ad\'an, Everardo'
'Barroso-Flores, Joaqu\'in'
'Lara, Victor Hugo'
'Reyes-Martinez, Reyna'
'Toscano, Ruben Alfredo'
'Hernandez Ortega, Simon'

_publ_section_title
;
 Synthesis of a Series of Pd(II) Complexes of the Type
 [Pd(1,10-phen)(SRF)2]&#x00B7;Solvent. An Interesting Case of
 Solvatomorphism
;
_journal_name_full CrystEngComm
_journal_paper_doi 10.1039/D2CE01319C
_journal_year 2022
_chemical_formula_moiety 'C24 H10 F8 N2 Pd S2'
_chemical_formula_sum 'C24 H10 F8 N2 Pd S2'
_chemical_formula_weight 648.86
_space_group_crystal_system monoclinic
_space_group_IT_number 14
_space_group_name_Hall '-P 2yn'
_space_group_name_H-M_alt 'P 1 21/n 1'
_atom_sites_solution_hydrogens geom
_audit_creation_method SHELXL-2018/3
_audit_update_record
;
2022-06-17 deposited with the CCDC.	2022-10-20 downloaded from the CCDC.
;
_cell_angle_alpha 90
_cell_angle_beta 104.6400(10)
_cell_angle_gamma 90
_cell_formula_units_Z 8
_cell_length_a 21.8004(15)
_cell_length_b 7.7043(5)
_cell_length_c 27.2357(19)
_cell_measurement_reflns_used 9286
_cell_measurement_temperature 298(2)
_cell_measurement_theta_max 25.33
_cell_measurement_theta_min 2.28
_cell_volume 4425.9(5)
_computing_cell_refinement 'SMART V 5.625 (Bruker, 1999)'
_computing_data_collection 'SMART V 5.625 (Bruker, 1999)'
_computing_data_reduction 'SAINT V 6.23A (Bruker, 1999)'
_computing_molecular_graphics 'SHELXTL V 6.12 (Sheldrick, 2000)'
_computing_publication_material 'SHELXTL V 6.12 (Sheldrick, 2000)'
_computing_structure_refinement 'SHELXL-2018/3 (Sheldrick, 2018)'
_computing_structure_solution 'SHELXTL V 6.12 (Sheldrick, 2000)'
_diffrn_ambient_temperature 298(2)
_diffrn_detector_area_resol_mean 0.83
_diffrn_measured_fraction_theta_full 1.000
_diffrn_measured_fraction_theta_max 0.999
_diffrn_measurement_device_type 'Bruker Smart APEX AXS CCD area detector 01-670'
_diffrn_measurement_method 'omega scans'
_diffrn_radiation_type MoK\a
_diffrn_radiation_wavelength 0.71073
_diffrn_reflns_av_R_equivalents 0.0579
_diffrn_reflns_av_unetI/netI 0.0483
_diffrn_reflns_Laue_measured_fraction_full 1.000
_diffrn_reflns_Laue_measured_fraction_max 0.999
_diffrn_reflns_limit_h_max 26
_diffrn_reflns_limit_h_min -26
_diffrn_reflns_limit_k_max 9
_diffrn_reflns_limit_k_min -9
_diffrn_reflns_limit_l_max 32
_diffrn_reflns_limit_l_min -32
_diffrn_reflns_number 35321
_diffrn_reflns_point_group_measured_fraction_full 1.000
_diffrn_reflns_point_group_measured_fraction_max 0.999
_diffrn_reflns_theta_full 25.242
_diffrn_reflns_theta_max 25.377
_diffrn_reflns_theta_min 1.931
_exptl_absorpt_coefficient_mu 1.113
_exptl_absorpt_correction_T_max 0.7452
_exptl_absorpt_correction_T_min 0.6284
_exptl_absorpt_correction_type multi-scan
_exptl_absorpt_process_details
; 
 SADABS 2016/2: Krause, L., Herbst-Irmer, R., Sheldrick G.M. & Stalke D., 
 J. Appl. Cryst. 48 (2015) 3-10 
;
_exptl_crystal_colour Red
_exptl_crystal_density_diffrn 1.948
_exptl_crystal_description Prism
_exptl_crystal_F_000 2544
_exptl_crystal_size_max 0.290
_exptl_crystal_size_mid 0.100
_exptl_crystal_size_min 0.030
_refine_diff_density_max 0.799
_refine_diff_density_min -0.551
_refine_diff_density_rms 0.093
_refine_ls_extinction_method none
_refine_ls_goodness_of_fit_ref 1.169
_refine_ls_hydrogen_treatment constr
_refine_ls_matrix_type full
_refine_ls_number_parameters 667
_refine_ls_number_reflns 8123
_refine_ls_number_restraints 0
_refine_ls_restrained_S_all 1.169
_refine_ls_R_factor_all 0.0748
_refine_ls_R_factor_gt 0.0554
_refine_ls_shift/su_max 0.000
_refine_ls_shift/su_mean 0.000
_refine_ls_structure_factor_coef Fsqd
_refine_ls_weighting_details 'w=1/[\s^2^(Fo^2^)+(0.0440P)^2^+2.0749P] where P=(Fo^2^+2Fc^2^)/3'
_refine_ls_weighting_scheme calc
_refine_ls_wR_factor_gt 0.1050
_refine_ls_wR_factor_ref 0.1120
_reflns_Friedel_coverage 0.000
_reflns_number_gt 6453
_reflns_number_total 8123
_reflns_threshold_expression 'I > 2\s(I)'
_cod_data_source_file d2ce01319c2.cif
_cod_data_source_block Compound-1
_cod_original_sg_symbol_H-M 'P 21/n'
_cod_database_code 7245694
_shelx_shelxl_version_number 2018/3
_shelx_space_group_comment
; 
The symmetry employed for this shelxl refinement is uniquely defined 
by the following loop, which should always be used as a source of 
symmetry information in preference to the above space-group names. 
They are only intended as comments. 
;
_shelx_estimated_absorpt_t_min 0.738
_shelx_estimated_absorpt_t_max 0.967

loop_
_space_group_symop_operation_xyz
'x, y, z'
'-x+1/2, y+1/2, -z+1/2'
'-x, -y, -z'
'x-1/2, -y-1/2, z-1/2'

loop_
_atom_site_label
_atom_site_type_symbol
_atom_site_fract_x
_atom_site_fract_y
_atom_site_fract_z
_atom_site_U_iso_or_equiv
_atom_site_adp_type
_atom_site_occupancy
_atom_site_site_symmetry_order
_atom_site_calc_flag
_atom_site_refinement_flags_posn
_atom_site_refinement_flags_adp
_atom_site_refinement_flags_occupancy
_atom_site_disorder_assembly
_atom_site_disorder_group
Pd1 Pd 0.06962(2) 0.33606(6) -0.06947(2) 0.04290(13) Uani 1 1 d . . . . .
S1 S 0.05693(8) 0.4813(2) -0.14524(6) 0.0545(4) Uani 1 1 d . . . . .
S2 S 0.17686(8) 0.3300(3) -0.05368(6) 0.0751(6) Uani 1 1 d . . . . .
N1 N -0.0261(2) 0.3491(6) -0.06933(16) 0.0438(11) Uani 1 1 d . . . . .
C1 C -0.0369(2) 0.2944(7) -0.02457(19) 0.0385(12) Uani 1 1 d . . . . .
C2 C -0.0753(3) 0.4068(8) -0.1049(2) 0.0525(15) Uani 1 1 d . . . . .
H2 H -0.068847 0.440581 -0.135974 0.063 Uiso 1 1 calc R U . . .
C3 C -0.1360(3) 0.4189(9) -0.0978(3) 0.0618(17) Uani 1 1 d . . . . .
H3 H -0.169096 0.461622 -0.123515 0.074 Uiso 1 1 calc R U . . .
C4 C -0.1467(3) 0.3678(8) -0.0528(2) 0.0584(16) Uani 1 1 d . . . . .
H4 H -0.187088 0.377013 -0.047434 0.070 Uiso 1 1 calc R U . . .
C4A C -0.0969(3) 0.3016(7) -0.0148(2) 0.0478(14) Uani 1 1 d . . . . .
C5 C -0.1033(3) 0.2414(8) 0.0335(2) 0.0584(16) Uani 1 1 d . . . . .
H5 H -0.142674 0.247462 0.040774 0.070 Uiso 1 1 calc R U . . .
C6 C -0.0541(3) 0.1770(8) 0.0682(2) 0.0581(17) Uani 1 1 d . . . . .
H6 H -0.060427 0.133913 0.098436 0.070 Uiso 1 1 calc R U . . .
C6A C 0.0081(3) 0.1725(7) 0.0600(2) 0.0463(14) Uani 1 1 d . . . . .
C7 C 0.0620(3) 0.1119(8) 0.0957(2) 0.0562(16) Uani 1 1 d . . . . .
H7 H 0.058857 0.073378 0.127352 0.067 Uiso 1 1 calc R U . . .
C8 C 0.1186(3) 0.1101(8) 0.0837(2) 0.0593(17) Uani 1 1 d . . . . .
H8 H 0.154654 0.069988 0.107104 0.071 Uiso 1 1 calc R U . . .
C9 C 0.1227(3) 0.1684(8) 0.0363(2) 0.0531(15) Uani 1 1 d . . . . .
H9 H 0.161816 0.164763 0.028490 0.064 Uiso 1 1 calc R U . . .
N10 N 0.0730(2) 0.2291(6) 0.00177(16) 0.0414(10) Uani 1 1 d . . . . .
C10 C 0.0157(2) 0.2312(7) 0.0131(2) 0.0402(12) Uani 1 1 d . . . . .
C11 C 0.0671(2) 0.3317(8) -0.19108(19) 0.0446(13) Uani 1 1 d . . . . .
C12 C 0.0979(3) 0.3804(8) -0.2278(2) 0.0514(15) Uani 1 1 d . . . . .
C13 C 0.1067(3) 0.2648(10) -0.2638(2) 0.0613(18) Uani 1 1 d . . . . .
C14 C 0.0869(3) 0.0966(10) -0.2647(2) 0.0680(19) Uani 1 1 d . . . . .
H14 H 0.094085 0.019014 -0.288804 0.082 Uiso 1 1 calc R U . . .
C15 C 0.0566(3) 0.0459(9) -0.2295(3) 0.0629(17) Uani 1 1 d . . . . .
C16 C 0.0458(3) 0.1615(8) -0.1941(2) 0.0492(14) Uani 1 1 d . . . . .
C17 C 0.2035(3) 0.2967(9) -0.1084(2) 0.0502(15) Uani 1 1 d . . . . .
C18 C 0.1986(3) 0.1369(9) -0.1329(2) 0.0547(16) Uani 1 1 d . . . . .
C19 C 0.2245(3) 0.1100(10) -0.1730(2) 0.0662(19) Uani 1 1 d . . . . .
C20 C 0.2556(3) 0.2358(13) -0.1912(3) 0.078(2) Uani 1 1 d . . . . .
H20 H 0.272274 0.216204 -0.218917 0.094 Uiso 1 1 calc R U . . .
C21 C 0.2615(3) 0.3916(12) -0.1677(3) 0.073(2) Uani 1 1 d . . . . .
C22 C 0.2359(3) 0.4246(9) -0.1269(2) 0.0594(16) Uani 1 1 d . . . . .
F1 F 0.11892(18) 0.5429(5) -0.22918(14) 0.0746(11) Uani 1 1 d . . . . .
F2 F 0.1375(2) 0.3208(6) -0.29779(15) 0.0983(15) Uani 1 1 d . . . . .
F3 F 0.0365(2) -0.1189(5) -0.22778(17) 0.0926(13) Uani 1 1 d . . . . .
F4 F 0.01358(18) 0.1059(5) -0.16101(14) 0.0705(10) Uani 1 1 d . . . . .
F5 F 0.16843(18) 0.0066(5) -0.11670(16) 0.0827(12) Uani 1 1 d . . . . .
F6 F 0.2189(2) -0.0513(7) -0.19382(18) 0.1094(16) Uani 1 1 d . . . . .
F7 F 0.2925(2) 0.5216(8) -0.1838(2) 0.130(2) Uani 1 1 d . . . . .
F8 F 0.2443(2) 0.5812(6) -0.10560(18) 0.1015(14) Uani 1 1 d . . . . .
Pd2 Pd 0.35183(2) 0.44134(5) 0.03562(2) 0.03515(12) Uani 1 1 d . . . . .
S3 S 0.29040(6) 0.33508(19) 0.08558(5) 0.0416(3) Uani 1 1 d . . . . .
S4 S 0.37470(8) 0.6943(2) 0.07891(6) 0.0559(4) Uani 1 1 d . . . . .
N23 N 0.34043(19) 0.2229(6) -0.01084(15) 0.0386(10) Uani 1 1 d . . . . .
C23 C 0.3711(2) 0.2370(7) -0.04849(18) 0.0377(12) Uani 1 1 d . . . . .
C24 C 0.3095(3) 0.0781(7) -0.0082(2) 0.0445(13) Uani 1 1 d . . . . .
H24 H 0.288531 0.066336 0.017391 0.053 Uiso 1 1 calc R U . . .
C25 C 0.3068(3) -0.0584(8) -0.0422(2) 0.0495(14) Uani 1 1 d . . . . .
H25 H 0.284510 -0.158741 -0.038827 0.059 Uiso 1 1 calc R U . . .
C26 C 0.3367(3) -0.0455(7) -0.0802(2) 0.0492(14) Uani 1 1 d . . . . .
H26 H 0.334061 -0.134893 -0.103568 0.059 Uiso 1 1 calc R U . . .
C26A C 0.3717(3) 0.1051(8) -0.0836(2) 0.0453(14) Uani 1 1 d . . . . .
C27 C 0.4074(3) 0.1304(9) -0.1202(2) 0.0562(16) Uani 1 1 d . . . . .
H27 H 0.408228 0.042776 -0.143535 0.067 Uiso 1 1 calc R U . . .
C28 C 0.4395(3) 0.2764(9) -0.1220(2) 0.0549(16) Uani 1 1 d . . . . .
H28 H 0.463004 0.287256 -0.145981 0.066 Uiso 1 1 calc R U . . .
C28A C 0.4387(2) 0.4155(8) -0.08810(19) 0.0438(13) Uani 1 1 d . . . . .
C29 C 0.4711(2) 0.5732(8) -0.0879(2) 0.0489(14) Uani 1 1 d . . . . .
H29 H 0.494151 0.592673 -0.111846 0.059 Uiso 1 1 calc R U . . .
C30 C 0.4691(3) 0.6978(8) -0.0529(2) 0.0490(14) Uani 1 1 d . . . . .
H30 H 0.490283 0.802542 -0.052861 0.059 Uiso 1 1 calc R U . . .
C31 C 0.4347(2) 0.6658(7) -0.0170(2) 0.0442(13) Uani 1 1 d . . . . .
H31 H 0.434275 0.750512 0.007286 0.053 Uiso 1 1 calc R U . . .
N32 N 0.40259(19) 0.5204(6) -0.01580(15) 0.0371(10) Uani 1 1 d . . . . .
C32 C 0.4046(2) 0.3962(7) -0.05096(18) 0.0380(12) Uani 1 1 d . . . . .
C33 C 0.3414(2) 0.2342(7) 0.13809(18) 0.0355(12) Uani 1 1 d . . . . .
C34 C 0.3240(2) 0.2274(7) 0.18429(19) 0.0408(13) Uani 1 1 d . . . . .
C35 C 0.3608(3) 0.1508(8) 0.2261(2) 0.0500(15) Uani 1 1 d . . . . .
C36 C 0.4172(3) 0.0700(8) 0.2256(2) 0.0504(14) Uani 1 1 d . . . . .
H36 H 0.442272 0.016736 0.254419 0.060 Uiso 1 1 calc R U . . .
C37 C 0.4342(2) 0.0721(7) 0.1810(2) 0.0438(13) Uani 1 1 d . . . . .
C38 C 0.3977(2) 0.1499(6) 0.13848(18) 0.0357(11) Uani 1 1 d . . . . .
C39 C 0.3492(3) 0.6986(7) 0.13557(19) 0.0416(13) Uani 1 1 d . . . . .
C40 C 0.3831(3) 0.6197(7) 0.1793(2) 0.0437(13) Uani 1 1 d . . . . .
C41 C 0.3639(3) 0.6304(8) 0.2238(2) 0.0494(14) Uani 1 1 d . . . . .
C42 C 0.3109(3) 0.7207(8) 0.2261(2) 0.0525(15) Uani 1 1 d . . . . .
H42 H 0.297847 0.726786 0.256034 0.063 Uiso 1 1 calc R U . . .
C43 C 0.2778(3) 0.8014(7) 0.1833(2) 0.0512(15) Uani 1 1 d . . . . .
C44 C 0.2962(3) 0.7916(7) 0.1385(2) 0.0435(13) Uani 1 1 d . . . . .
F9 F 0.26898(15) 0.3023(5) 0.18690(12) 0.0590(9) Uani 1 1 d . . . . .
F10 F 0.34076(18) 0.1471(5) 0.26905(12) 0.0759(11) Uani 1 1 d . . . . .
F11 F 0.48868(15) -0.0053(5) 0.17804(13) 0.0625(9) Uani 1 1 d . . . . .
F12 F 0.41855(14) 0.1435(4) 0.09566(11) 0.0498(8) Uani 1 1 d . . . . .
F13 F 0.43601(15) 0.5311(4) 0.17964(13) 0.0590(9) Uani 1 1 d . . . . .
F14 F 0.39767(19) 0.5465(5) 0.26522(13) 0.0770(11) Uani 1 1 d . . . . .
F15 F 0.22579(17) 0.8981(5) 0.18340(15) 0.0765(11) Uani 1 1 d . . . . .
F16 F 0.26145(16) 0.8759(5) 0.09755(13) 0.0641(9) Uani 1 1 d . . . . .

loop_
_atom_site_aniso_label
_atom_site_aniso_U_11
_atom_site_aniso_U_22
_atom_site_aniso_U_33
_atom_site_aniso_U_23
_atom_site_aniso_U_13
_atom_site_aniso_U_12
Pd1 0.0404(2) 0.0553(3) 0.0336(2) -0.0015(2) 0.01045(18) 0.0046(2)
S1 0.0633(10) 0.0579(10) 0.0443(8) 0.0023(7) 0.0172(7) 0.0095(8)
S2 0.0444(9) 0.1409(18) 0.0410(9) 0.0037(10) 0.0126(7) 0.0125(10)
N1 0.041(3) 0.054(3) 0.036(2) -0.007(2) 0.009(2) 0.000(2)
C1 0.039(3) 0.038(3) 0.040(3) -0.012(2) 0.013(2) -0.005(2)
C2 0.049(4) 0.061(4) 0.045(3) -0.003(3) 0.008(3) 0.002(3)
C3 0.039(3) 0.074(5) 0.065(4) -0.011(4) 0.000(3) 0.008(3)
C4 0.041(3) 0.067(4) 0.067(4) -0.012(3) 0.014(3) 0.000(3)
C4A 0.046(3) 0.043(3) 0.056(4) -0.014(3) 0.016(3) -0.005(3)
C5 0.057(4) 0.062(4) 0.067(4) -0.002(3) 0.035(3) 0.002(3)
C6 0.066(4) 0.052(4) 0.068(4) -0.002(3) 0.038(4) 0.004(3)
C6A 0.056(4) 0.038(3) 0.046(3) -0.008(3) 0.016(3) -0.003(3)
C7 0.075(5) 0.047(4) 0.045(3) 0.001(3) 0.013(3) -0.007(3)
C8 0.066(4) 0.061(4) 0.046(4) 0.014(3) 0.005(3) 0.005(3)
C9 0.049(3) 0.058(4) 0.051(4) 0.003(3) 0.012(3) 0.001(3)
N10 0.047(3) 0.041(3) 0.035(2) -0.001(2) 0.006(2) 0.002(2)
C10 0.045(3) 0.037(3) 0.041(3) -0.008(2) 0.016(3) -0.002(3)
C11 0.038(3) 0.060(4) 0.034(3) 0.008(3) 0.006(2) 0.012(3)
C12 0.051(4) 0.060(4) 0.041(3) 0.018(3) 0.008(3) 0.017(3)
C13 0.061(4) 0.094(5) 0.033(3) 0.014(3) 0.020(3) 0.029(4)
C14 0.068(4) 0.088(6) 0.045(4) 0.000(4) 0.009(3) 0.022(4)
C15 0.061(4) 0.061(4) 0.058(4) 0.002(4) -0.002(3) 0.006(4)
C16 0.047(3) 0.056(4) 0.043(3) 0.010(3) 0.009(3) 0.004(3)
C17 0.035(3) 0.078(4) 0.038(3) 0.013(3) 0.009(2) 0.007(3)
C18 0.037(3) 0.078(5) 0.045(3) 0.020(3) 0.002(3) 0.007(3)
C19 0.055(4) 0.091(5) 0.048(4) -0.004(4) 0.005(3) 0.023(4)
C20 0.051(4) 0.137(8) 0.052(4) 0.019(5) 0.023(3) 0.016(5)
C21 0.053(4) 0.110(7) 0.059(4) 0.031(4) 0.018(3) -0.007(4)
C22 0.049(4) 0.070(5) 0.055(4) 0.009(4) 0.005(3) -0.005(3)
F1 0.088(3) 0.066(3) 0.080(3) 0.026(2) 0.040(2) 0.008(2)
F2 0.117(4) 0.130(4) 0.066(3) 0.035(3) 0.057(3) 0.046(3)
F3 0.097(3) 0.064(3) 0.105(3) -0.012(2) 0.004(3) -0.002(2)
F4 0.074(2) 0.078(3) 0.063(2) 0.007(2) 0.024(2) -0.017(2)
F5 0.070(3) 0.078(3) 0.093(3) 0.027(2) 0.007(2) -0.013(2)
F6 0.113(4) 0.109(4) 0.094(3) -0.029(3) 0.004(3) 0.039(3)
F7 0.104(4) 0.179(5) 0.117(4) 0.058(4) 0.044(3) -0.048(4)
F8 0.109(4) 0.083(3) 0.107(4) -0.005(3) 0.017(3) -0.021(3)
Pd2 0.0367(2) 0.0409(2) 0.0302(2) 0.00270(18) 0.01289(16) 0.00163(19)
S3 0.0355(7) 0.0515(8) 0.0404(7) 0.0049(6) 0.0142(6) 0.0004(6)
S4 0.0809(11) 0.0489(9) 0.0494(9) -0.0078(7) 0.0380(8) -0.0159(8)
N23 0.037(2) 0.043(3) 0.036(2) 0.000(2) 0.0100(19) 0.001(2)
C23 0.036(3) 0.048(3) 0.029(3) 0.003(2) 0.008(2) 0.013(2)
C24 0.043(3) 0.052(4) 0.037(3) 0.002(3) 0.009(2) 0.001(3)
C25 0.047(3) 0.047(3) 0.050(3) -0.002(3) 0.005(3) -0.003(3)
C26 0.048(3) 0.046(3) 0.048(3) -0.012(3) 0.002(3) 0.015(3)
C26A 0.038(3) 0.057(4) 0.037(3) -0.003(3) 0.003(2) 0.009(3)
C27 0.055(4) 0.068(4) 0.048(4) -0.017(3) 0.018(3) 0.004(3)
C28 0.049(3) 0.074(4) 0.047(3) -0.006(3) 0.022(3) 0.007(3)
C28A 0.035(3) 0.060(4) 0.036(3) 0.008(3) 0.008(2) 0.009(3)
C29 0.037(3) 0.071(4) 0.043(3) 0.013(3) 0.017(3) 0.010(3)
C30 0.048(3) 0.053(4) 0.051(3) 0.013(3) 0.021(3) 0.006(3)
C31 0.044(3) 0.052(4) 0.037(3) 0.005(3) 0.011(2) 0.006(3)
N32 0.034(2) 0.046(3) 0.034(2) 0.010(2) 0.0125(19) 0.005(2)
C32 0.038(3) 0.049(3) 0.027(3) 0.005(2) 0.007(2) 0.009(2)
C33 0.036(3) 0.038(3) 0.036(3) 0.001(2) 0.015(2) -0.008(2)
C34 0.038(3) 0.050(3) 0.039(3) 0.002(3) 0.018(2) 0.003(3)
C35 0.055(4) 0.065(4) 0.034(3) 0.000(3) 0.019(3) -0.008(3)
C36 0.054(4) 0.057(4) 0.035(3) 0.002(3) 0.002(3) -0.003(3)
C37 0.031(3) 0.048(3) 0.051(3) -0.006(3) 0.009(2) 0.000(3)
C38 0.037(3) 0.039(3) 0.034(3) 0.000(2) 0.015(2) -0.006(2)
C39 0.050(3) 0.038(3) 0.038(3) 0.000(2) 0.013(3) -0.008(3)
C40 0.044(3) 0.038(3) 0.051(3) -0.003(3) 0.016(3) -0.001(3)
C41 0.058(4) 0.051(3) 0.040(3) 0.004(3) 0.014(3) -0.003(3)
C42 0.065(4) 0.056(4) 0.045(3) 0.000(3) 0.029(3) -0.010(3)
C43 0.048(3) 0.045(3) 0.070(4) -0.003(3) 0.032(3) -0.001(3)
C44 0.043(3) 0.045(3) 0.044(3) 0.004(3) 0.012(3) -0.005(3)
F9 0.054(2) 0.078(2) 0.055(2) 0.0116(18) 0.0340(17) 0.0156(18)
F10 0.087(3) 0.108(3) 0.041(2) 0.011(2) 0.0320(19) 0.013(2)
F11 0.0443(19) 0.076(2) 0.065(2) -0.0008(19) 0.0101(16) 0.0161(17)
F12 0.0505(18) 0.061(2) 0.0446(18) 0.0029(15) 0.0251(15) 0.0080(16)
F13 0.0488(19) 0.061(2) 0.070(2) -0.0002(18) 0.0213(17) 0.0123(17)
F14 0.089(3) 0.091(3) 0.049(2) 0.020(2) 0.0133(19) 0.011(2)
F15 0.066(2) 0.075(3) 0.102(3) 0.005(2) 0.047(2) 0.018(2)
F16 0.060(2) 0.067(2) 0.064(2) 0.0146(19) 0.0125(18) 0.0032(18)

loop_
_atom_type_symbol
_atom_type_description
_atom_type_scat_dispersion_real
_atom_type_scat_dispersion_imag
_atom_type_scat_source
C C 0.0033 0.0016 'International Tables Vol C Tables 4.2.6.8 and 6.1.1.4'
H H 0.0000 0.0000 'International Tables Vol C Tables 4.2.6.8 and 6.1.1.4'
N N 0.0061 0.0033 'International Tables Vol C Tables 4.2.6.8 and 6.1.1.4'
F F 0.0171 0.0103 'International Tables Vol C Tables 4.2.6.8 and 6.1.1.4'
S S 0.1246 0.1234 'International Tables Vol C Tables 4.2.6.8 and 6.1.1.4'
Pd Pd -0.9988 1.0072 'International Tables Vol C Tables 4.2.6.8 and 6.1.1.4'

loop_
_geom_angle_atom_site_label_1
_geom_angle_atom_site_label_2
_geom_angle_atom_site_label_3
_geom_angle
_geom_angle_site_symmetry_1
_geom_angle_site_symmetry_3
_geom_angle_publ_flag
N1 Pd1 N10 79.56(17) . . ?
N1 Pd1 S2 169.21(12) . . ?
N10 Pd1 S2 91.30(13) . . ?
N1 Pd1 S1 94.84(13) . . ?
N10 Pd1 S1 172.31(13) . . ?
S2 Pd1 S1 93.70(6) . . ?
C11 S1 Pd1 108.09(19) . . ?
C17 S2 Pd1 112.94(19) . . ?
C2 N1 C1 117.8(5) . . ?
C2 N1 Pd1 129.6(4) . . ?
C1 N1 Pd1 112.6(3) . . ?
N1 C1 C4A 122.5(5) . . ?
N1 C1 C10 117.5(4) . . ?
C4A C1 C10 120.0(5) . . ?
N1 C2 C3 122.9(6) . . ?
C4 C3 C2 119.5(6) . . ?
C3 C4 C4A 119.7(6) . . ?
C4 C4A C1 117.6(5) . . ?
C4 C4A C5 124.1(5) . . ?
C1 C4A C5 118.3(5) . . ?
C6 C5 C4A 121.6(6) . . ?
C5 C6 C6A 121.6(6) . . ?
C7 C6A C10 117.9(5) . . ?
C7 C6A C6 124.2(6) . . ?
C10 C6A C6 118.0(5) . . ?
C8 C7 C6A 119.4(6) . . ?
C7 C8 C9 119.7(6) . . ?
N10 C9 C8 122.7(6) . . ?
C9 N10 C10 118.4(5) . . ?
C9 N10 Pd1 128.9(4) . . ?
C10 N10 Pd1 112.7(3) . . ?
N10 C10 C6A 121.9(5) . . ?
N10 C10 C1 117.5(5) . . ?
C6A C10 C1 120.6(5) . . ?
C16 C11 C12 115.4(5) . . ?
C16 C11 S1 124.2(4) . . ?
C12 C11 S1 120.4(5) . . ?
F1 C12 C13 118.5(6) . . ?
F1 C12 C11 120.3(5) . . ?
C13 C12 C11 121.2(6) . . ?
F2 C13 C14 120.2(6) . . ?
F2 C13 C12 117.9(7) . . ?
C14 C13 C12 121.9(6) . . ?
C15 C14 C13 118.1(7) . . ?
F3 C15 C14 121.2(7) . . ?
F3 C15 C16 118.0(6) . . ?
C14 C15 C16 120.8(7) . . ?
F4 C16 C15 118.3(6) . . ?
F4 C16 C11 119.1(5) . . ?
C15 C16 C11 122.5(6) . . ?
C22 C17 C18 116.2(6) . . ?
C22 C17 S2 121.1(5) . . ?
C18 C17 S2 122.5(5) . . ?
F5 C18 C19 119.2(7) . . ?
F5 C18 C17 119.4(6) . . ?
C19 C18 C17 121.4(6) . . ?
C20 C19 F6 120.4(7) . . ?
C20 C19 C18 122.2(7) . . ?
F6 C19 C18 117.4(7) . . ?
C19 C20 C21 117.5(7) . . ?
F7 C21 C20 120.2(7) . . ?
F7 C21 C22 117.6(8) . . ?
C20 C21 C22 122.2(7) . . ?
F8 C22 C17 121.1(6) . . ?
F8 C22 C21 118.4(6) . . ?
C17 C22 C21 120.5(7) . . ?
N23 Pd2 N32 80.21(17) . . ?
N23 Pd2 S4 170.94(12) . . ?
N32 Pd2 S4 90.79(13) . . ?
N23 Pd2 S3 94.26(12) . . ?
N32 Pd2 S3 173.96(13) . . ?
S4 Pd2 S3 94.78(5) . . ?
C33 S3 Pd2 107.29(16) . . ?
C39 S4 Pd2 113.17(18) . . ?
C24 N23 C23 117.7(5) . . ?
C24 N23 Pd2 129.6(4) . . ?
C23 N23 Pd2 112.8(3) . . ?
N23 C23 C26A 123.3(5) . . ?
N23 C23 C32 117.1(4) . . ?
C26A C23 C32 119.6(5) . . ?
N23 C24 C25 122.8(5) . . ?
C26 C25 C24 120.2(6) . . ?
C25 C26 C26A 118.9(5) . . ?
C23 C26A C26 117.1(5) . . ?
C23 C26A C27 118.8(5) . . ?
C26 C26A C27 124.1(5) . . ?
C28 C27 C26A 121.7(6) . . ?
C27 C28 C28A 121.4(5) . . ?
C29 C28A C32 116.5(5) . . ?
C29 C28A C28 124.5(5) . . ?
C32 C28A C28 119.0(5) . . ?
C30 C29 C28A 120.4(5) . . ?
C29 C30 C31 119.0(6) . . ?
N32 C31 C30 123.1(5) . . ?
C31 N32 C32 117.8(4) . . ?
C31 N32 Pd2 129.5(4) . . ?
C32 N32 Pd2 112.6(3) . . ?
N32 C32 C28A 123.2(5) . . ?
N32 C32 C23 117.3(4) . . ?
C28A C32 C23 119.4(5) . . ?
C38 C33 C34 114.5(5) . . ?
C38 C33 S3 126.2(4) . . ?
C34 C33 S3 119.2(4) . . ?
F9 C34 C35 119.3(5) . . ?
F9 C34 C33 118.4(5) . . ?
C35 C34 C33 122.3(5) . . ?
F10 C35 C34 119.1(5) . . ?
F10 C35 C36 118.9(5) . . ?
C34 C35 C36 122.0(5) . . ?
C37 C36 C35 116.6(5) . . ?
F11 C37 C36 119.4(5) . . ?
F11 C37 C38 118.6(5) . . ?
C36 C37 C38 122.0(5) . . ?
F12 C38 C37 117.5(4) . . ?
F12 C38 C33 120.0(4) . . ?
C37 C38 C33 122.6(5) . . ?
C40 C39 C44 117.1(5) . . ?
C40 C39 S4 122.0(4) . . ?
C44 C39 S4 120.8(4) . . ?
F13 C40 C39 120.3(5) . . ?
F13 C40 C41 118.5(5) . . ?
C39 C40 C41 121.2(5) . . ?
F14 C41 C42 119.7(5) . . ?
F14 C41 C40 118.9(5) . . ?
C42 C41 C40 121.3(5) . . ?
C43 C42 C41 117.8(5) . . ?
C42 C43 F15 120.8(5) . . ?
C42 C43 C44 121.7(5) . . ?
F15 C43 C44 117.5(6) . . ?
F16 C44 C39 120.6(5) . . ?
F16 C44 C43 118.5(5) . . ?
C39 C44 C43 120.9(5) . . ?

loop_
_geom_bond_atom_site_label_1
_geom_bond_atom_site_label_2
_geom_bond_distance
_geom_bond_site_symmetry_2
_geom_bond_publ_flag
Pd1 N1 2.091(4) . ?
Pd1 N10 2.092(4) . ?
Pd1 S2 2.2682(16) . ?
Pd1 S1 2.3019(16) . ?
S1 C11 1.754(6) . ?
S2 C17 1.750(6) . ?
N1 C2 1.327(7) . ?
N1 C1 1.365(6) . ?
C1 C4A 1.401(7) . ?
C1 C10 1.418(7) . ?
C2 C3 1.388(8) . ?
C3 C4 1.363(9) . ?
C4 C4A 1.394(8) . ?
C4A C5 1.433(8) . ?
C5 C6 1.333(8) . ?
C6 C6A 1.429(8) . ?
C6A C7 1.402(8) . ?
C6A C10 1.405(7) . ?
C7 C8 1.355(9) . ?
C8 C9 1.392(8) . ?
C9 N10 1.327(7) . ?
N10 C10 1.360(6) . ?
C11 C16 1.387(8) . ?
C11 C12 1.389(8) . ?
C12 F1 1.337(7) . ?
C12 C13 1.373(8) . ?
C13 F2 1.345(7) . ?
C13 C14 1.364(10) . ?
C14 C15 1.352(9) . ?
C15 F3 1.347(8) . ?
C15 C16 1.377(9) . ?
C16 F4 1.343(6) . ?
C17 C22 1.379(8) . ?
C17 C18 1.392(9) . ?
C18 F5 1.336(7) . ?
C18 C19 1.365(9) . ?
C19 C20 1.346(10) . ?
C19 F6 1.359(8) . ?
C20 C21 1.352(11) . ?
C21 F7 1.343(8) . ?
C21 C22 1.387(9) . ?
C22 F8 1.331(7) . ?
Pd2 N23 2.082(4) . ?
Pd2 N32 2.083(4) . ?
Pd2 S4 2.2670(15) . ?
Pd2 S3 2.2883(13) . ?
S3 C33 1.755(5) . ?
S4 C39 1.768(5) . ?
N23 C24 1.315(7) . ?
N23 C23 1.362(6) . ?
C23 C26A 1.398(7) . ?
C23 C32 1.438(7) . ?
C24 C25 1.391(7) . ?
C25 C26 1.360(8) . ?
C26 C26A 1.405(8) . ?
C26A C27 1.425(8) . ?
C27 C28 1.332(8) . ?
C28 C28A 1.418(8) . ?
C28A C29 1.406(8) . ?
C28A C32 1.406(7) . ?
C29 C30 1.362(8) . ?
C30 C31 1.397(7) . ?
C31 N32 1.325(7) . ?
N32 C32 1.362(6) . ?
C33 C38 1.385(7) . ?
C33 C34 1.404(6) . ?
C34 F9 1.350(6) . ?
C34 C35 1.351(7) . ?
C35 F10 1.349(6) . ?
C35 C36 1.381(8) . ?
C36 C37 1.359(7) . ?
C37 F11 1.348(6) . ?
C37 C38 1.366(7) . ?
C38 F12 1.356(5) . ?
C39 C40 1.376(7) . ?
C39 C44 1.378(7) . ?
C40 F13 1.338(6) . ?
C40 C41 1.380(7) . ?
C41 F14 1.347(6) . ?
C41 C42 1.364(8) . ?
C42 C43 1.357(8) . ?
C43 F15 1.358(6) . ?
C43 C44 1.380(7) . ?
C44 F16 1.345(6) . ?
